data_7219919
loop_
_publ_author_name
'Lodinsk\'y, Jakub'
'Vinkl\'arek, Jarom\'ir'
'Dost\'al, Libor'
'R\%u\<zi\<ckov\'a, Zde\<nka'
'Honz\'i\<cek, Jan'

_publ_section_title
;
 Stabilization of \h3-indenyl compounds by sterically demanding
 N,N-chelating ligands in the molybdenum coordination sphere
;
_journal_issue 34
_journal_name_full 'RSC Adv.'
_journal_page_first 27140
_journal_paper_doi 10.1039/C5RA01450F
_journal_volume 5
_journal_year 2015
_chemical_formula_moiety 'C27 H23 Br Mo N2 O2'
_chemical_formula_sum 'C27 H23 Br Mo N2 O2'
_chemical_formula_weight 583.32
_chemical_name_systematic
; 
 ? 
;
_space_group_IT_number 61
_symmetry_cell_setting orthorhombic
_symmetry_space_group_name_Hall '-P 2ac 2ab'
_symmetry_space_group_name_H-M 'P b c a'
_atom_sites_solution_hydrogens geom
_atom_sites_solution_primary direct
_atom_sites_solution_secondary difmap
_audit_creation_method SHELXL-97
_audit_update_record
;
2015-01-21 deposited with the CCDC.
2015-03-11 downloaded from the CCDC.
;
_cell_angle_alpha 90
_cell_angle_beta 90
_cell_angle_gamma 90
_cell_formula_units_Z 8
_cell_length_a 15.0980(14)
_cell_length_b 14.9760(14)
_cell_length_c 20.7031(16)
_cell_measurement_reflns_used 32457
_cell_measurement_temperature 150(1)
_cell_measurement_theta_max 27.5
_cell_measurement_theta_min 1
_cell_volume 4681.1(7)
_computing_cell_refinement 'COLLECT and DENZO'
_computing_data_collection 'COLLECT (Hooft, 1998) and DENZO (Otwinowski & Minor, 1997)'
_computing_data_reduction 'COLLECT and DENZO'
_computing_molecular_graphics 'PLATON (Spek, 2003)'
_computing_publication_material 'SHELXL-97 (Sheldrick, 2008)'
_computing_structure_refinement 'SHELXL-97 (Sheldrick, 1997)'
_computing_structure_solution 'SIR92 (Altomare et al., 1994)'
_diffrn_ambient_temperature 150(1)
_diffrn_detector_area_resol_mean 9.091
_diffrn_measured_fraction_theta_full 0.990
_diffrn_measured_fraction_theta_max 0.990
_diffrn_measurement_device_type 'Bruker Nonius KappaCCD area detector'
_diffrn_measurement_method '\f and \w scans to fill the Ewald sphere'
_diffrn_radiation_monochromator graphite
_diffrn_radiation_source 'fine-focus sealed tube'
_diffrn_radiation_type MoK\a
_diffrn_radiation_wavelength 0.71073
_diffrn_reflns_av_R_equivalents 0.0751
_diffrn_reflns_av_sigmaI/netI 0.0386
_diffrn_reflns_limit_h_max 19
_diffrn_reflns_limit_h_min -19
_diffrn_reflns_limit_k_max 19
_diffrn_reflns_limit_k_min -19
_diffrn_reflns_limit_l_max 26
_diffrn_reflns_limit_l_min -24
_diffrn_reflns_number 32335
_diffrn_reflns_theta_full 27.50
_diffrn_reflns_theta_max 27.50
_diffrn_reflns_theta_min 1.97
_diffrn_standards_number 0
_exptl_absorpt_coefficient_mu 2.295
_exptl_absorpt_correction_T_max 0.640
_exptl_absorpt_correction_T_min 0.467
_exptl_absorpt_correction_type integration
_exptl_absorpt_process_details
;
Gaussian integration (Coppens, 1970)
;
_exptl_crystal_colour black
_exptl_crystal_density_diffrn 1.655
_exptl_crystal_density_method 'not measured'
_exptl_crystal_description block
_exptl_crystal_F_000 2336
_exptl_crystal_size_max 0.54
_exptl_crystal_size_mid 0.40
_exptl_crystal_size_min 0.28
_refine_diff_density_max 0.472
_refine_diff_density_min -0.903
_refine_diff_density_rms 0.101
_refine_ls_extinction_method none
_refine_ls_goodness_of_fit_ref 1.133
_refine_ls_hydrogen_treatment constr
_refine_ls_matrix_type full
_refine_ls_number_parameters 298
_refine_ls_number_reflns 5336
_refine_ls_number_restraints 0
_refine_ls_restrained_S_all 1.133
_refine_ls_R_factor_all 0.0472
_refine_ls_R_factor_gt 0.0324
_refine_ls_shift/su_max 0.001
_refine_ls_shift/su_mean 0.000
_refine_ls_structure_factor_coef Fsqd
_refine_ls_weighting_details 'calc w=1/[\s^2^(Fo^2^)+(0.0262P)^2^+8.5843P] where P=(Fo^2^+2Fc^2^)/3'
_refine_ls_weighting_scheme calc
_refine_ls_wR_factor_gt 0.0735
_refine_ls_wR_factor_ref 0.0842
_reflns_number_gt 4424
_reflns_number_total 5336
_reflns_threshold_expression >2sigma(I)
_cod_data_source_file c5ra01450f1.cif
_cod_data_source_block shelxl
_cod_database_code 7219919

loop_
_symmetry_equiv_pos_as_xyz
'x, y, z'
'-x+1/2, -y, z+1/2'
'x+1/2, -y+1/2, -z'
'-x, y+1/2, -z+1/2'
'-x, -y, -z'
'x-1/2, y, -z-1/2'
'-x-1/2, y-1/2, z'
'x, -y-1/2, z-1/2'

loop_
_atom_site_label
_atom_site_type_symbol
_atom_site_fract_x
_atom_site_fract_y
_atom_site_fract_z
_atom_site_U_iso_or_equiv
_atom_site_adp_type
_atom_site_occupancy
_atom_site_symmetry_multiplicity
_atom_site_calc_flag
_atom_site_refinement_flags
Mo1 Mo 0.426090(15) 0.157625(16) 0.188357(11) 0.01520(8) Uani 1 1 d .
Br1 Br 0.506085(19) 0.25468(2) 0.100781(14) 0.02271(9) Uani 1 1 d .
N1 N 0.46411(15) 0.04250(16) 0.12340(11) 0.0163(5) Uani 1 1 d .
O1 O 0.58482(15) 0.18524(17) 0.28175(12) 0.0307(5) Uani 1 1 d .
C27 C 0.4057(2) 0.2707(2) 0.23369(15) 0.0232(6) Uani 1 1 d .
C26 C 0.5277(2) 0.1708(2) 0.24636(14) 0.0203(6) Uani 1 1 d .
O2 O 0.40097(17) 0.33710(16) 0.26127(12) 0.0353(6) Uani 1 1 d .
N2 N 0.31902(15) 0.15239(17) 0.11056(12) 0.0193(5) Uani 1 1 d .
C24 C 0.61297(19) 0.0218(2) 0.16847(15) 0.0223(6) Uani 1 1 d .
H24A H 0.6277 0.0828 0.1590 0.027 Uiso 1 1 d R
H24B H 0.6635 -0.0154 0.1604 0.027 Uiso 1 1 d R
H24C H 0.5960 0.0168 0.2130 0.027 Uiso 1 1 d R
C14 C 0.4820(2) -0.1106(2) 0.04745(15) 0.0232(6) Uani 1 1 d .
H14 H 0.4878 -0.1631 0.0239 0.028 Uiso 1 1 d R
C12 C 0.53735(19) -0.0073(2) 0.12652(14) 0.0177(6) Uani 1 1 d .
C13 C 0.5464(2) -0.0855(2) 0.09011(15) 0.0226(6) Uani 1 1 d .
H13 H 0.5968 -0.1206 0.0948 0.027 Uiso 1 1 d R
C9 C 0.3202(2) 0.2025(2) 0.37685(16) 0.0253(7) Uani 1 1 d .
C3 C 0.30363(19) 0.1363(2) 0.26087(14) 0.0213(6) Uani 1 1 d .
H3 H 0.2642 0.1757 0.2414 0.026 Uiso 1 1 d R
C15 C 0.40673(19) -0.0560(2) 0.03994(14) 0.0195(6) Uani 1 1 d .
C7 C 0.4393(2) 0.1319(2) 0.43797(15) 0.0300(8) Uani 1 1 d .
H7 H 0.4711 0.1285 0.4764 0.036 Uiso 1 1 d R
C8 C 0.3714(2) 0.1933(2) 0.43312(16) 0.0289(7) Uani 1 1 d .
H8 H 0.3591 0.2299 0.4683 0.035 Uiso 1 1 d R
C23 C 0.39976(18) 0.01966(19) 0.07938(14) 0.0175(6) Uani 1 1 d .
C19 C 0.1897(2) 0.1178(2) 0.01751(16) 0.0266(7) Uani 1 1 d .
H19 H 0.1456 0.1064 -0.0127 0.032 Uiso 1 1 d R
C1 C 0.4105(2) 0.0824(2) 0.33116(15) 0.0211(6) Uani 1 1 d .
C2 C 0.3407(2) 0.1446(2) 0.32639(14) 0.0215(6) Uani 1 1 d .
C17 C 0.2693(2) -0.0209(2) -0.01376(15) 0.0259(7) Uani 1 1 d .
H17 H 0.2261 -0.0342 -0.0443 0.031 Uiso 1 1 d R
C22 C 0.32479(18) 0.0778(2) 0.07217(14) 0.0180(6) Uani 1 1 d .
C4 C 0.33883(19) 0.0572(2) 0.23313(14) 0.0204(6) Uani 1 1 d .
H4 H 0.3152 0.0250 0.1988 0.025 Uiso 1 1 d R
C5 C 0.4171(2) 0.0371(2) 0.26801(15) 0.0221(6) Uani 1 1 d .
H5 H 0.4639 0.0017 0.2539 0.026 Uiso 1 1 d R
C21 C 0.2529(2) 0.2101(2) 0.10058(15) 0.0237(6) Uani 1 1 d .
C6 C 0.4617(2) 0.0743(2) 0.38651(16) 0.0261(7) Uani 1 1 d .
C18 C 0.26047(19) 0.0577(2) 0.02497(14) 0.0229(6) Uani 1 1 d .
C11 C 0.2482(2) 0.2705(3) 0.37042(18) 0.0339(8) Uani 1 1 d .
H11A H 0.2436 0.3041 0.4098 0.041 Uiso 1 1 d R
H11B H 0.1929 0.2410 0.3619 0.041 Uiso 1 1 d R
H11C H 0.2619 0.3101 0.3353 0.041 Uiso 1 1 d R
C25 C 0.2501(2) 0.2963(2) 0.13683(17) 0.0307(7) Uani 1 1 d .
H25A H 0.2466 0.2843 0.1823 0.037 Uiso 1 1 d R
H25B H 0.1992 0.3301 0.1236 0.037 Uiso 1 1 d R
H25C H 0.3029 0.3299 0.1279 0.037 Uiso 1 1 d R
C16 C 0.3393(2) -0.0759(2) -0.00664(15) 0.0247(6) Uani 1 1 d .
H16 H 0.3438 -0.1269 -0.0320 0.030 Uiso 1 1 d R
C10 C 0.5367(3) 0.0079(2) 0.39027(18) 0.0363(8) Uani 1 1 d .
H10A H 0.5202 -0.0461 0.3683 0.044 Uiso 1 1 d R
H10B H 0.5491 -0.0051 0.4348 0.044 Uiso 1 1 d R
H10C H 0.5885 0.0328 0.3703 0.044 Uiso 1 1 d R
C20 C 0.1863(2) 0.1922(2) 0.05455(16) 0.0278(7) Uani 1 1 d .
H20 H 0.1395 0.2320 0.0497 0.033 Uiso 1 1 d R

loop_
_atom_site_aniso_label
_atom_site_aniso_U_11
_atom_site_aniso_U_22
_atom_site_aniso_U_33
_atom_site_aniso_U_23
_atom_site_aniso_U_13
_atom_site_aniso_U_12
Mo1 0.01787(12) 0.01296(13) 0.01477(12) -0.00083(9) -0.00013(9) 0.00007(9)
Br1 0.02849(16) 0.01804(15) 0.02160(15) 0.00143(12) 0.00407(12) -0.00193(12)
N1 0.0197(11) 0.0154(12) 0.0137(11) 0.0000(9) 0.0001(9) -0.0010(9)
O1 0.0264(11) 0.0366(14) 0.0292(12) -0.0064(11) -0.0056(10) -0.0052(10)
C27 0.0239(14) 0.0233(16) 0.0222(15) 0.0000(13) 0.0034(12) 0.0007(12)
C26 0.0250(14) 0.0173(14) 0.0186(13) -0.0014(12) 0.0019(12) -0.0022(12)
O2 0.0505(15) 0.0206(12) 0.0349(13) -0.0082(11) 0.0066(11) 0.0012(11)
N2 0.0191(11) 0.0191(13) 0.0197(12) 0.0032(10) 0.0000(9) 0.0002(10)
C24 0.0218(14) 0.0199(15) 0.0252(15) 0.0001(13) -0.0025(12) 0.0029(12)
C14 0.0311(16) 0.0157(14) 0.0228(15) -0.0024(12) 0.0059(13) -0.0050(12)
C12 0.0210(13) 0.0161(14) 0.0161(13) 0.0021(11) 0.0022(11) 0.0011(11)
C13 0.0252(14) 0.0169(15) 0.0257(16) 0.0009(12) 0.0053(12) 0.0033(12)
C9 0.0256(15) 0.0256(17) 0.0245(15) -0.0027(13) 0.0073(12) -0.0097(13)
C3 0.0183(13) 0.0246(16) 0.0210(14) 0.0023(12) 0.0011(11) -0.0030(12)
C15 0.0258(14) 0.0163(14) 0.0164(14) 0.0009(11) 0.0024(11) -0.0085(12)
C7 0.0410(19) 0.0341(19) 0.0149(14) 0.0056(13) -0.0045(13) -0.0215(16)
C8 0.0369(18) 0.0299(18) 0.0200(15) -0.0031(13) 0.0066(13) -0.0156(15)
C23 0.0198(13) 0.0172(14) 0.0154(13) 0.0018(11) 0.0020(11) -0.0037(11)
C19 0.0202(14) 0.0350(19) 0.0245(16) 0.0081(14) -0.0042(12) -0.0072(13)
C1 0.0255(15) 0.0192(15) 0.0187(14) 0.0024(12) 0.0013(11) -0.0081(12)
C2 0.0237(14) 0.0232(16) 0.0177(14) 0.0009(12) 0.0030(11) -0.0060(12)
C17 0.0296(16) 0.0301(18) 0.0181(14) 0.0001(13) -0.0036(12) -0.0154(14)
C22 0.0175(13) 0.0209(15) 0.0155(13) 0.0018(12) 0.0022(11) -0.0031(11)
C4 0.0231(14) 0.0201(14) 0.0181(13) 0.0004(12) 0.0014(11) -0.0060(12)
C5 0.0282(15) 0.0170(14) 0.0210(14) 0.0025(12) -0.0002(12) -0.0031(12)
C21 0.0227(14) 0.0247(17) 0.0236(15) 0.0065(13) 0.0026(12) 0.0046(13)
C6 0.0307(16) 0.0205(16) 0.0270(16) 0.0048(13) -0.0047(13) -0.0093(13)
C18 0.0207(14) 0.0288(17) 0.0193(14) 0.0041(13) 0.0001(11) -0.0080(12)
C11 0.0320(17) 0.038(2) 0.0323(18) -0.0101(16) 0.0107(15) -0.0043(15)
C25 0.0342(17) 0.0257(18) 0.0322(18) 0.0011(15) -0.0032(14) 0.0126(14)
C16 0.0316(16) 0.0213(15) 0.0211(14) -0.0029(13) -0.0014(12) -0.0083(13)
C10 0.050(2) 0.0236(17) 0.036(2) 0.0051(15) -0.0189(17) -0.0025(16)
C20 0.0214(14) 0.0317(18) 0.0305(17) 0.0084(15) -0.0012(13) 0.0017(13)

loop_
_atom_type_symbol
_atom_type_description
_atom_type_scat_dispersion_real
_atom_type_scat_dispersion_imag
_atom_type_scat_source
C C 0.0033 0.0016 'International Tables Vol C Tables 4.2.6.8 and 6.1.1.4'
H H 0.0000 0.0000 'International Tables Vol C Tables 4.2.6.8 and 6.1.1.4'
O O 0.0106 0.0060 'International Tables Vol C Tables 4.2.6.8 and 6.1.1.4'
N N 0.0061 0.0033 'International Tables Vol C Tables 4.2.6.8 and 6.1.1.4'
Br Br -0.2901 2.4595 'International Tables Vol C Tables 4.2.6.8 and 6.1.1.4'
Mo Mo -1.6832 0.6857 'International Tables Vol C Tables 4.2.6.8 and 6.1.1.4'

loop_
_exptl_crystal_face_index_h
_exptl_crystal_face_index_k
_exptl_crystal_face_index_l
_exptl_crystal_face_perp_dist
-1 0 1 0.195
1 0 1 0.155
0 0 -1 0.096
-1 0 -1 0.117
0 -1 1 0.241
0 1 -1 0.157
0 -1 -1 0.097
0 1 1 0.141
1 1 -1 0.203

loop_
_geom_angle_atom_site_label_1
_geom_angle_atom_site_label_2
_geom_angle_atom_site_label_3
_geom_angle
C26 Mo1 C27 75.08(13)
C26 Mo1 C4 106.19(12)
C27 Mo1 C4 107.12(12)
C26 Mo1 N1 104.04(10)
C27 Mo1 N1 169.56(11)
C4 Mo1 N1 83.19(10)
C26 Mo1 N2 172.20(11)
C27 Mo1 N2 104.85(11)
C4 Mo1 N2 81.38(10)
N1 Mo1 N2 74.57(9)
C26 Mo1 C3 103.47(11)
C27 Mo1 C3 72.25(12)
C4 Mo1 C3 35.57(11)
N1 Mo1 C3 117.74(10)
N2 Mo1 C3 83.76(9)
C26 Mo1 C5 72.81(11)
C27 Mo1 C5 107.79(12)
C4 Mo1 C5 34.96(10)
N1 Mo1 C5 81.53(10)
N2 Mo1 C5 114.23(9)
C3 Mo1 C5 55.83(11)
C26 Mo1 Br1 90.44(9)
C27 Mo1 Br1 85.67(9)
C4 Mo1 Br1 161.02(8)
N1 Mo1 Br1 83.93(6)
N2 Mo1 Br1 81.79(6)
C3 Mo1 Br1 149.45(8)
C5 Mo1 Br1 154.29(7)
C12 N1 C23 118.6(2)
C12 N1 Mo1 127.40(19)
C23 N1 Mo1 113.86(18)
O2 C27 Mo1 174.5(3)
O1 C26 Mo1 174.4(3)
C21 N2 C22 118.9(3)
C21 N2 Mo1 128.0(2)
C22 N2 Mo1 113.03(18)
C12 C24 H24A 109.5
C12 C24 H24B 109.6
H24A C24 H24B 109.5
C12 C24 H24C 109.3
H24A C24 H24C 109.5
H24B C24 H24C 109.5
C13 C14 C15 119.1(3)
C13 C14 H14 120.3
C15 C14 H14 120.6
N1 C12 C13 121.5(3)
N1 C12 C24 119.8(3)
C13 C12 C24 118.7(3)
C14 C13 C12 120.5(3)
C14 C13 H13 119.7
C12 C13 H13 119.8
C2 C9 C8 116.0(3)
C2 C9 C11 121.3(3)
C8 C9 C11 122.7(3)
C4 C3 C2 107.5(3)
C4 C3 Mo1 64.55(16)
C2 C3 Mo1 105.77(18)
C4 C3 H3 126.4
C2 C3 H3 126.1
Mo1 C3 H3 97.9
C23 C15 C14 117.8(3)
C23 C15 C16 120.5(3)
C14 C15 C16 121.8(3)
C8 C7 C6 122.0(3)
C8 C7 H7 118.8
C6 C7 H7 119.2
C7 C8 C9 122.3(3)
C7 C8 H8 118.9
C9 C8 H8 118.9
N1 C23 C15 122.3(3)
N1 C23 C22 118.4(3)
C15 C23 C22 119.3(3)
C20 C19 C18 119.5(3)
C20 C19 H19 120.4
C18 C19 H19 120.0
C6 C1 C2 122.1(3)
C6 C1 C5 130.8(3)
C2 C1 C5 106.9(3)
C9 C2 C1 121.7(3)
C9 C2 C3 131.2(3)
C1 C2 C3 107.0(3)
C16 C17 C18 120.9(3)
C16 C17 H17 119.6
C18 C17 H17 119.5
N2 C22 C18 122.1(3)
N2 C22 C23 118.9(2)
C18 C22 C23 119.0(3)
C5 C4 C3 106.4(3)
C5 C4 Mo1 81.98(17)
C3 C4 Mo1 79.88(18)
C5 C4 H4 126.8
C3 C4 H4 126.7
Mo1 C4 H4 105.1
C4 C5 C1 107.3(3)
C4 C5 Mo1 63.06(16)
C1 C5 Mo1 105.17(19)
C4 C5 H5 126.4
C1 C5 H5 126.3
Mo1 C5 H5 99.5
N2 C21 C20 120.9(3)
N2 C21 C25 120.1(3)
C20 C21 C25 118.9(3)
C1 C6 C7 115.9(3)
C1 C6 C10 121.2(3)
C7 C6 C10 122.9(3)
C19 C18 C22 117.6(3)
C19 C18 C17 122.4(3)
C22 C18 C17 120.0(3)
C9 C11 H11A 109.5
C9 C11 H11B 109.5
H11A C11 H11B 109.5
C9 C11 H11C 109.4
H11A C11 H11C 109.5
H11B C11 H11C 109.5
C21 C25 H25A 109.4
C21 C25 H25B 109.6
H25A C25 H25B 109.4
C21 C25 H25C 109.4
H25A C25 H25C 109.5
H25B C25 H25C 109.5
C17 C16 C15 120.2(3)
C17 C16 H16 119.8
C15 C16 H16 120.0
C6 C10 H10A 109.6
C6 C10 H10B 109.3
H10A C10 H10B 109.5
C6 C10 H10C 109.5
H10A C10 H10C 109.5
H10B C10 H10C 109.5
C19 C20 C21 120.8(3)
C19 C20 H20 119.6
C21 C20 H20 119.5

loop_
_geom_bond_atom_site_label_1
_geom_bond_atom_site_label_2
_geom_bond_distance
Mo1 C26 1.958(3)
Mo1 C27 1.960(3)
Mo1 C4 2.204(3)
Mo1 N1 2.261(2)
Mo1 N2 2.283(2)
Mo1 C3 2.403(3)
Mo1 C5 2.448(3)
Mo1 Br1 2.6189(4)
N1 C12 1.335(4)
N1 C23 1.375(4)
O1 C26 1.153(4)
C27 O2 1.149(4)
N2 C21 1.337(4)
N2 C22 1.374(4)
C24 C12 1.499(4)
C24 H24A 0.9601
C24 H24B 0.9598
C24 H24C 0.9601
C14 C13 1.367(4)
C14 C15 1.408(4)
C14 H14 0.9302
C12 C13 1.400(4)
C13 H13 0.9299
C9 C2 1.393(4)
C9 C8 1.405(5)
C9 C11 1.495(5)
C3 C4 1.420(4)
C3 C2 1.473(4)
C3 H3 0.9301
C15 C23 1.401(4)
C15 C16 1.433(4)
C7 C8 1.381(5)
C7 C6 1.412(5)
C7 H7 0.9299
C8 H8 0.9301
C23 C22 1.436(4)
C19 C20 1.354(5)
C19 C18 1.406(5)
C19 H19 0.9300
C1 C6 1.387(4)
C1 C2 1.410(4)
C1 C5 1.476(4)
C17 C16 1.349(5)
C17 C18 1.430(5)
C17 H17 0.9299
C22 C18 1.410(4)
C4 C5 1.417(4)
C4 H4 0.9301
C5 H5 0.9300
C21 C20 1.410(4)
C21 C25 1.494(5)
C6 C10 1.508(5)
C11 H11A 0.9600
C11 H11B 0.9601
C11 H11C 0.9601
C25 H25A 0.9604
C25 H25B 0.9599
C25 H25C 0.9602
C16 H16 0.9301
C10 H10A 0.9601
C10 H10B 0.9600
C10 H10C 0.9600
C20 H20 0.9299
